data_7026737
loop_
_publ_author_name
'Park, Ji Hae'
'Do, Seung Hyun'
'Cyriac, Anish'
'Yun, Hoseop'
'Lee, Bun Yeoul'

_publ_section_title
;
 Preparation of half-metallocenes of thiophene-fused and
 tetrahydroquinoline-linked cyclopentadienyl ligands for
 ethylene/\a-olefin copolymerization.
;
_journal_issue 41
_journal_name_full 'Dalton transactions (Cambridge, England : 2003)'
_journal_page_first 9994
_journal_page_last 10002
_journal_paper_doi 10.1039/c0dt00637h
_journal_volume 39
_journal_year 2010
_chemical_formula_sum 'C22 H27 N S Ti'
_chemical_formula_weight 385.41
_chemical_name_systematic
;
?
;
_space_group_IT_number 2
_symmetry_cell_setting triclinic
_symmetry_space_group_name_Hall '-P 1'
_symmetry_space_group_name_H-M 'P -1'
_atom_sites_solution_primary direct
_atom_sites_solution_secondary difmap
_audit_creation_method SHELXL-97
_audit_update_record
;
2010-05-05 # Formatted by publCIF
;
_cell_angle_alpha 98.7600(11)
_cell_angle_beta 109.4252(9)
_cell_angle_gamma 92.1032(12)
_cell_formula_units_Z 4
_cell_length_a 10.7310(4)
_cell_length_b 11.6353(5)
_cell_length_c 17.0698(6)
_cell_measurement_reflns_used 13696
_cell_measurement_temperature 150(1)
_cell_measurement_theta_max 27.5
_cell_measurement_theta_min 3.0
_cell_volume 1977.80(13)
_computing_structure_refinement 'SHELXL-97 (Sheldrick, 1997)'
_diffrn_ambient_temperature 150(1)
_diffrn_measured_fraction_theta_full 0.994
_diffrn_measured_fraction_theta_max 0.994
_diffrn_measurement_device_type 'Rigaku R-axis Rapid'
_diffrn_measurement_method \w
_diffrn_radiation_monochromator graphite
_diffrn_radiation_source 'fine-focus sealed tube'
_diffrn_radiation_type MoK\a
_diffrn_radiation_wavelength 0.71073
_diffrn_reflns_av_R_equivalents 0.0333
_diffrn_reflns_av_sigmaI/netI 0.0464
_diffrn_reflns_limit_h_max 11
_diffrn_reflns_limit_h_min -13
_diffrn_reflns_limit_k_max 14
_diffrn_reflns_limit_k_min -14
_diffrn_reflns_limit_l_max 21
_diffrn_reflns_limit_l_min -20
_diffrn_reflns_number 17028
_diffrn_reflns_theta_full 26.00
_diffrn_reflns_theta_max 26.00
_diffrn_reflns_theta_min 3.04
_exptl_absorpt_coefficient_mu 0.542
_exptl_absorpt_correction_type none
_exptl_crystal_colour brown
_exptl_crystal_density_diffrn 1.294
_exptl_crystal_density_method 'not measured'
_exptl_crystal_description block
_exptl_crystal_F_000 816
_exptl_crystal_size_max 0.35
_exptl_crystal_size_mid 0.30
_exptl_crystal_size_min 0.20
_refine_diff_density_max 0.485
_refine_diff_density_min -0.642
_refine_diff_density_rms 0.085
_refine_ls_extinction_method none
_refine_ls_goodness_of_fit_ref 1.134
_refine_ls_hydrogen_treatment mixed
_refine_ls_matrix_type full
_refine_ls_number_parameters 481
_refine_ls_number_reflns 7725
_refine_ls_number_restraints 0
_refine_ls_restrained_S_all 1.134
_refine_ls_R_factor_all 0.0772
_refine_ls_R_factor_gt 0.0551
_refine_ls_shift/su_max 0.464
_refine_ls_shift/su_mean 0.009
_refine_ls_structure_factor_coef Fsqd
_refine_ls_weighting_details 'calc w=1/[\s^2^(Fo^2^)+(0.0916P)^2^+1.2252P] where P=(Fo^2^+2Fc^2^)/3'
_refine_ls_weighting_scheme calc
_refine_ls_wR_factor_gt 0.1538
_refine_ls_wR_factor_ref 0.1752
_reflns_number_gt 5606
_reflns_number_total 7725
_reflns_threshold_expression >2sigma(I)
_cod_data_source_file c0dt00637h.txt
_cod_data_source_block l2
_cod_original_sg_symbol_H-M P-1
_cod_database_code 7026737

loop_
_symmetry_equiv_pos_as_xyz
'x, y, z'
'-x, -y, -z'

loop_
_atom_site_label
_atom_site_type_symbol
_atom_site_fract_x
_atom_site_fract_y
_atom_site_fract_z
_atom_site_U_iso_or_equiv
_atom_site_adp_type
_atom_site_occupancy
_atom_site_symmetry_multiplicity
_atom_site_calc_flag
_atom_site_refinement_flags
Ti1 Ti 0.77623(6) 0.76290(5) 0.45875(3) 0.02599(17) Uani 1 1 d .
Ti2 Ti 1.04011(6) 0.24026(6) 0.13453(4) 0.03031(18) Uani 1 1 d .
S3 S 1.21747(9) 0.52655(8) 0.24085(5) 0.0319(2) Uani 1 1 d .
S4 S 0.43074(8) 0.80871(9) 0.40976(6) 0.0353(2) Uani 1 1 d .
N1 N 0.7819(3) 0.8301(2) 0.36286(16) 0.0271(6) Uani 1 1 d .
N2 N 1.1971(3) 0.1570(3) 0.16583(18) 0.0344(7) Uani 1 1 d .
C4 C 0.5925(3) 0.6612(3) 0.4781(2) 0.0292(7) Uani 1 1 d .
C21 C 0.9700(3) 0.7137(3) 0.5096(2) 0.0356(8) Uani 1 1 d .
H21A H 0.9843 0.6511 0.4708 0.053 Uiso 1 1 calc R
H21B H 0.9806 0.6883 0.5622 0.053 Uiso 1 1 calc R
H21C H 1.0331 0.7794 0.5189 0.053 Uiso 1 1 calc R
C12 C 0.7104(3) 0.8403(3) 0.2107(2) 0.0315(8) Uani 1 1 d .
C27 C 1.1515(3) 0.4273(3) 0.1472(2) 0.0272(7) Uani 1 1 d .
C6 C 0.4457(3) 0.7831(3) 0.5119(2) 0.0351(8) Uani 1 1 d .
C24 C 1.0824(3) 0.3029(3) 0.0213(2) 0.0303(7) Uani 1 1 d .
C13 C 0.6990(3) 0.7919(3) 0.2785(2) 0.0282(7) Uani 1 1 d .
C3 C 0.6840(3) 0.5791(3) 0.4666(2) 0.0288(7) Uani 1 1 d .
C7 C 0.5335(3) 0.7055(3) 0.5403(2) 0.0308(8) Uani 1 1 d .
C28 C 1.0604(4) 0.5796(3) 0.2265(2) 0.0331(8) Uani 1 1 d .
C25 C 0.9699(3) 0.3575(3) 0.0287(2) 0.0308(7) Uani 1 1 d .
C16 C 0.8127(4) 0.9400(3) 0.2260(2) 0.0347(8) Uani 1 1 d .
H16A H 0.7789 0.9914 0.1856 0.042 Uiso 1 1 calc R
H16B H 0.8920 0.9104 0.2185 0.042 Uiso 1 1 calc R
C23 C 1.1956(3) 0.3431(3) 0.0957(2) 0.0299(7) Uani 1 1 d .
C42 C 0.8339(4) 0.3426(4) -0.0367(2) 0.0392(9) Uani 1 1 d .
H42A H 0.7763 0.3896 -0.0158 0.059 Uiso 1 1 calc R
H42B H 0.7996 0.2620 -0.0492 0.059 Uiso 1 1 calc R
H42C H 0.8387 0.3665 -0.0871 0.059 Uiso 1 1 calc R
C26 C 1.0142(3) 0.4366(3) 0.1074(2) 0.0295(7) Uani 1 1 d .
C1 C 0.6017(3) 0.6585(3) 0.3437(2) 0.0299(7) Uani 1 1 d .
C41 C 1.0838(4) 0.2117(4) -0.0504(2) 0.0391(9) Uani 1 1 d .
H41A H 1.1722 0.1888 -0.0399 0.059 Uiso 1 1 calc R
H41B H 1.0555 0.2429 -0.1018 0.059 Uiso 1 1 calc R
H41C H 1.0247 0.1449 -0.0554 0.059 Uiso 1 1 calc R
C5 C 0.5434(3) 0.7085(3) 0.4031(2) 0.0287(7) Uani 1 1 d .
C19 C 0.7628(4) 0.4977(3) 0.3413(2) 0.0387(8) Uani 1 1 d .
H19A H 0.8119 0.4499 0.3799 0.058 Uiso 1 1 calc R
H19B H 0.8232 0.5447 0.3258 0.058 Uiso 1 1 calc R
H19C H 0.7026 0.4487 0.2918 0.058 Uiso 1 1 calc R
C2 C 0.6854(3) 0.5761(3) 0.3832(2) 0.0306(7) Uani 1 1 d .
C22 C 0.7703(4) 0.8978(3) 0.5532(2) 0.0350(8) Uani 1 1 d .
H22A H 0.6847 0.9273 0.5368 0.053 Uiso 1 1 calc R
H22B H 0.8376 0.9595 0.5613 0.053 Uiso 1 1 calc R
H22C H 0.7859 0.8685 0.6049 0.053 Uiso 1 1 calc R
C40 C 0.8187(4) 0.5444(4) 0.1297(2) 0.0408(9) Uani 1 1 d .
H40A H 0.7711 0.4944 0.0771 0.061 Uiso 1 1 calc R
H40B H 0.8088 0.6245 0.1233 0.061 Uiso 1 1 calc R
H40C H 0.7838 0.5273 0.1721 0.061 Uiso 1 1 calc R
C9 C 0.5152(3) 0.6565(4) 0.1852(2) 0.0368(8) Uani 1 1 d .
H9 H 0.4504 0.5961 0.1768 0.044 Uiso 1 1 calc R
C10 C 0.5258(4) 0.7027(4) 0.1167(2) 0.0407(9) Uani 1 1 d .
H10 H 0.4687 0.6727 0.0624 0.049 Uiso 1 1 calc R
C34 C 1.4278(4) 0.1211(4) 0.1747(2) 0.0430(9) Uani 1 1 d .
C20 C 0.7562(4) 0.5027(3) 0.5281(2) 0.0390(8) Uani 1 1 d .
H20A H 0.7383 0.5224 0.5798 0.058 Uiso 1 1 calc R
H20B H 0.8499 0.5151 0.5393 0.058 Uiso 1 1 calc R
H20C H 0.7262 0.4222 0.5043 0.058 Uiso 1 1 calc R
C39 C 1.0525(4) 0.6755(4) 0.2936(3) 0.0435(9) Uani 1 1 d .
H39A H 1.1387 0.6960 0.3359 0.065 Uiso 1 1 calc R
H39B H 0.9915 0.6495 0.3190 0.065 Uiso 1 1 calc R
H39C H 1.0221 0.7426 0.2688 0.065 Uiso 1 1 calc R
C29 C 0.9634(3) 0.5242(3) 0.1559(2) 0.0321(8) Uani 1 1 d .
C32 C 1.5457(4) 0.2608(4) 0.1269(3) 0.0519(11) Uani 1 1 d .
H32 H 1.6228 0.2851 0.1182 0.062 Uiso 1 1 calc R
C30 C 1.3212(3) 0.2862(3) 0.1186(2) 0.0331(8) Uani 1 1 d .
C8 C 0.6016(3) 0.7008(3) 0.2662(2) 0.0319(8) Uani 1 1 d .
C14 C 0.8868(4) 0.9246(3) 0.3780(2) 0.0337(8) Uani 1 1 d .
H14A H 0.9663 0.8905 0.3744 0.040 Uiso 1 1 calc R
H14B H 0.9078 0.9681 0.4346 0.040 Uiso 1 1 calc R
C18 C 0.5675(4) 0.6673(3) 0.6246(2) 0.0360(8) Uani 1 1 d .
H18A H 0.6320 0.6113 0.6291 0.054 Uiso 1 1 calc R
H18B H 0.4889 0.6323 0.6298 0.054 Uiso 1 1 calc R
H18C H 0.6034 0.7338 0.6687 0.054 Uiso 1 1 calc R
C44 C 0.9919(4) 0.2880(4) 0.2440(2) 0.0417(9) Uani 1 1 d .
H44A H 1.0582 0.3463 0.2830 0.063 Uiso 1 1 calc R
H44B H 0.9885 0.2206 0.2697 0.063 Uiso 1 1 calc R
H44C H 0.9069 0.3188 0.2294 0.063 Uiso 1 1 calc R
C33 C 1.5408(4) 0.1619(4) 0.1613(3) 0.0522(11) Uani 1 1 d .
H33 H 1.6158 0.1211 0.1761 0.063 Uiso 1 1 calc R
C15 C 0.8469(4) 1.0081(3) 0.3153(2) 0.0367(8) Uani 1 1 d .
H15A H 0.9195 1.0676 0.3269 0.044 Uiso 1 1 calc R
H15B H 0.7707 1.0464 0.3208 0.044 Uiso 1 1 calc R
C31 C 1.4361(4) 0.3245(4) 0.1052(2) 0.0423(9) Uani 1 1 d .
H31 H 1.4392 0.3916 0.0822 0.051 Uiso 1 1 calc R
C43 C 0.8839(4) 0.1154(4) 0.0634(2) 0.0415(9) Uani 1 1 d .
H43A H 0.8941 0.0865 0.0104 0.062 Uiso 1 1 calc R
H43B H 0.8014 0.1501 0.0537 0.062 Uiso 1 1 calc R
H43C H 0.8840 0.0520 0.0935 0.062 Uiso 1 1 calc R
C35 C 1.3170(4) 0.1856(3) 0.1542(2) 0.0357(8) Uani 1 1 d .
C36 C 1.1910(5) 0.0518(4) 0.2033(3) 0.0563(12) Uani 1 1 d .
C17 C 0.3614(4) 0.8484(4) 0.5544(3) 0.0449(10) Uani 1 1 d .
H17A H 0.3092 0.8972 0.5181 0.067 Uiso 1 1 calc R
H17B H 0.4173 0.8959 0.6062 0.067 Uiso 1 1 calc R
H17C H 0.3037 0.7938 0.5663 0.067 Uiso 1 1 calc R
C11 C 0.6213(3) 0.7932(4) 0.1299(2) 0.0382(9) Uani 1 1 d .
H11 H 0.6268 0.8240 0.0838 0.046 Uiso 1 1 calc R
C38 C 1.4194(5) 0.0114(5) 0.2120(3) 0.0559(12) Uani 1 1 d .
C37A C 1.2769(10) -0.0359(8) 0.1923(7) 0.052(2) Uani 0.50 1 d P
C37B C 1.3186(10) 0.0153(10) 0.2522(7) 0.052(2) Uani 0.50 1 d P
H37A H 0.643(9) 0.938(8) 0.698(6) 0.050 Uiso 0.50 1 d P
H37B H 1.284(4) -0.093(4) 0.228(3) 0.050 Uiso 1 1 d .
H37C H 0.789(9) 1.062(8) 0.875(6) 0.050 Uiso 0.50 1 d P
H36A H 1.107(5) 0.028(4) 0.198(3) 0.050 Uiso 1 1 d .
H36B H 1.246(5) 0.078(4) 0.285(3) 0.050 Uiso 1 1 d .
H38A H 1.497(5) 0.004(4) 0.254(3) 0.050 Uiso 1 1 d .
H38B H 1.433(5) -0.038(4) 0.180(3) 0.050 Uiso 1 1 d .

loop_
_atom_site_aniso_label
_atom_site_aniso_U_11
_atom_site_aniso_U_22
_atom_site_aniso_U_33
_atom_site_aniso_U_23
_atom_site_aniso_U_13
_atom_site_aniso_U_12
Ti1 0.0225(3) 0.0298(4) 0.0263(3) 0.0037(2) 0.0096(2) 0.0033(2)
Ti2 0.0314(3) 0.0319(4) 0.0327(3) 0.0094(3) 0.0155(3) 0.0086(3)
S3 0.0313(4) 0.0351(5) 0.0313(4) 0.0043(3) 0.0134(3) 0.0087(4)
S4 0.0258(4) 0.0443(6) 0.0390(5) 0.0100(4) 0.0135(4) 0.0096(4)
N1 0.0224(13) 0.0286(16) 0.0291(14) 0.0010(11) 0.0087(11) 0.0015(11)
N2 0.0399(17) 0.0333(17) 0.0345(16) 0.0111(12) 0.0153(13) 0.0140(14)
C4 0.0249(16) 0.0292(19) 0.0351(18) 0.0051(14) 0.0127(14) -0.0005(14)
C21 0.0292(18) 0.045(2) 0.0347(19) 0.0075(15) 0.0124(15) 0.0083(16)
C12 0.0273(17) 0.041(2) 0.0316(18) 0.0070(14) 0.0158(14) 0.0149(15)
C27 0.0263(16) 0.0297(19) 0.0292(17) 0.0085(13) 0.0122(13) 0.0050(14)
C6 0.0260(17) 0.040(2) 0.043(2) 0.0065(16) 0.0179(15) 0.0023(15)
C24 0.0347(18) 0.0298(19) 0.0315(17) 0.0071(13) 0.0173(14) 0.0022(15)
C13 0.0228(16) 0.035(2) 0.0278(17) 0.0025(13) 0.0103(13) 0.0093(14)
C3 0.0277(17) 0.0244(18) 0.0359(18) 0.0043(13) 0.0137(14) 0.0009(13)
C7 0.0249(16) 0.037(2) 0.0328(18) 0.0046(14) 0.0142(14) -0.0019(14)
C28 0.0379(19) 0.032(2) 0.0385(19) 0.0113(15) 0.0219(16) 0.0133(16)
C25 0.0313(18) 0.033(2) 0.0324(18) 0.0135(14) 0.0135(14) 0.0071(15)
C16 0.040(2) 0.033(2) 0.041(2) 0.0140(15) 0.0233(16) 0.0121(16)
C23 0.0294(17) 0.0317(19) 0.0330(18) 0.0069(14) 0.0153(14) 0.0070(14)
C42 0.0336(19) 0.041(2) 0.041(2) 0.0122(16) 0.0081(16) 0.0057(16)
C26 0.0302(17) 0.0318(19) 0.0312(17) 0.0111(14) 0.0138(14) 0.0076(14)
C1 0.0235(16) 0.035(2) 0.0273(17) -0.0019(13) 0.0079(13) -0.0053(14)
C41 0.044(2) 0.041(2) 0.0326(19) 0.0032(15) 0.0147(16) 0.0032(17)
C5 0.0219(15) 0.0319(19) 0.0320(17) 0.0050(14) 0.0092(13) 0.0017(14)
C19 0.040(2) 0.037(2) 0.041(2) 0.0011(15) 0.0185(16) 0.0069(17)
C2 0.0271(17) 0.032(2) 0.0328(18) 0.0021(14) 0.0120(14) 0.0006(14)
C22 0.0315(18) 0.037(2) 0.0376(19) 0.0045(15) 0.0145(15) 0.0015(15)
C40 0.034(2) 0.043(2) 0.051(2) 0.0110(17) 0.0196(17) 0.0152(17)
C9 0.0255(17) 0.050(2) 0.0322(19) 0.0009(16) 0.0090(14) 0.0016(16)
C10 0.0249(17) 0.067(3) 0.0300(19) 0.0057(17) 0.0096(14) 0.0095(18)
C34 0.041(2) 0.040(2) 0.047(2) 0.0063(17) 0.0126(17) 0.0184(18)
C20 0.044(2) 0.032(2) 0.046(2) 0.0101(16) 0.0193(17) 0.0096(17)
C39 0.048(2) 0.040(2) 0.049(2) 0.0017(17) 0.0259(19) 0.0123(18)
C29 0.0323(18) 0.033(2) 0.0395(19) 0.0127(15) 0.0200(15) 0.0115(15)
C32 0.031(2) 0.059(3) 0.070(3) 0.005(2) 0.025(2) 0.0099(19)
C30 0.0321(18) 0.034(2) 0.0324(18) -0.0006(14) 0.0125(14) 0.0106(15)
C8 0.0262(17) 0.039(2) 0.0330(18) 0.0043(14) 0.0137(14) 0.0094(15)
C14 0.0318(18) 0.034(2) 0.0369(19) 0.0044(15) 0.0156(15) -0.0016(15)
C18 0.0376(19) 0.042(2) 0.0346(19) 0.0089(15) 0.0188(15) 0.0029(16)
C44 0.052(2) 0.040(2) 0.044(2) 0.0143(17) 0.0277(18) 0.0099(18)
C33 0.038(2) 0.050(3) 0.068(3) 0.007(2) 0.018(2) 0.019(2)
C15 0.041(2) 0.033(2) 0.042(2) 0.0078(15) 0.0215(16) 0.0058(16)
C31 0.036(2) 0.043(2) 0.048(2) -0.0004(17) 0.0183(17) 0.0066(17)
C43 0.047(2) 0.039(2) 0.046(2) 0.0176(17) 0.0201(18) 0.0034(18)
C35 0.0371(19) 0.032(2) 0.0347(19) -0.0005(14) 0.0104(15) 0.0084(16)
C36 0.053(3) 0.048(3) 0.081(3) 0.037(2) 0.028(2) 0.018(2)
C17 0.036(2) 0.057(3) 0.050(2) 0.0097(19) 0.0247(18) 0.0138(19)
C11 0.0270(18) 0.061(3) 0.0329(19) 0.0118(17) 0.0156(15) 0.0184(18)
C38 0.056(3) 0.048(3) 0.063(3) 0.012(2) 0.016(2) 0.029(2)
C37A 0.069(6) 0.035(5) 0.061(6) 0.026(5) 0.023(5) 0.024(4)
C37B 0.061(6) 0.054(6) 0.051(6) 0.021(5) 0.021(5) 0.029(5)

loop_
_atom_type_symbol
_atom_type_description
_atom_type_scat_dispersion_real
_atom_type_scat_dispersion_imag
_atom_type_scat_source
C C 0.0033 0.0016 'International Tables Vol C Tables 4.2.6.8 and 6.1.1.4'
H H 0.0000 0.0000 'International Tables Vol C Tables 4.2.6.8 and 6.1.1.4'
N N 0.0061 0.0033 'International Tables Vol C Tables 4.2.6.8 and 6.1.1.4'
Ti Ti 0.2776 0.4457 'International Tables Vol C Tables 4.2.6.8 and 6.1.1.4'
S S 0.1246 0.1234 'International Tables Vol C Tables 4.2.6.8 and 6.1.1.4'

loop_
_geom_angle_atom_site_label_1
_geom_angle_atom_site_label_2
_geom_angle_atom_site_label_3
_geom_angle
N1 Ti1 C22 108.51(13)
N1 Ti1 C21 103.20(13)
C22 Ti1 C21 102.00(15)
N1 Ti1 C2 96.42(12)
C22 Ti1 C2 145.55(13)
C21 Ti1 C2 94.75(14)
N1 Ti1 C1 75.20(12)
C22 Ti1 C1 129.49(13)
C21 Ti1 C1 126.82(14)
C2 Ti1 C1 35.45(12)
N1 Ti1 C3 131.10(12)
C22 Ti1 C3 113.85(13)
C21 Ti1 C3 91.03(14)
C2 Ti1 C3 35.21(11)
C1 Ti1 C3 59.44(12)
N1 Ti1 C5 95.01(11)
C22 Ti1 C5 96.02(13)
C21 Ti1 C5 148.61(14)
C2 Ti1 C5 57.52(12)
C1 Ti1 C5 35.05(11)
C3 Ti1 C5 58.01(12)
N1 Ti1 C4 129.20(11)
C22 Ti1 C4 87.84(13)
C21 Ti1 C4 120.38(14)
C2 Ti1 C4 57.77(12)
C1 Ti1 C4 58.62(11)
C3 Ti1 C4 34.99(12)
C5 Ti1 C4 34.47(11)
N2 Ti2 C43 106.14(15)
N2 Ti2 C44 107.00(14)
C43 Ti2 C44 101.22(16)
N2 Ti2 C24 94.38(13)
C43 Ti2 C24 97.02(13)
C44 Ti2 C24 146.52(15)
N2 Ti2 C23 75.14(13)
C43 Ti2 C23 130.94(13)
C44 Ti2 C23 125.86(15)
C24 Ti2 C23 35.71(12)
N2 Ti2 C25 129.23(12)
C43 Ti2 C25 89.33(14)
C44 Ti2 C25 117.08(14)
C24 Ti2 C25 35.06(12)
C23 Ti2 C25 59.38(12)
N2 Ti2 C27 96.83(13)
C43 Ti2 C27 147.23(13)
C44 Ti2 C27 93.82(14)
C24 Ti2 C27 57.52(12)
C23 Ti2 C27 34.78(12)
C25 Ti2 C27 57.92(11)
N2 Ti2 C26 130.53(13)
C43 Ti2 C26 116.27(14)
C44 Ti2 C26 89.11(14)
C24 Ti2 C26 57.55(12)
C23 Ti2 C26 58.33(12)
C25 Ti2 C26 34.84(12)
C27 Ti2 C26 34.41(11)
C27 S3 C28 90.57(16)
C5 S4 C6 90.54(17)
C13 N1 C14 116.7(3)
C13 N1 Ti1 125.6(2)
C14 N1 Ti1 117.6(2)
C35 N2 C36 116.0(3)
C35 N2 Ti2 126.0(2)
C36 N2 Ti2 118.0(3)
C5 C4 C3 107.6(3)
C5 C4 C7 112.7(3)
C3 C4 C7 139.6(3)
C5 C4 Ti1 71.85(19)
C3 C4 Ti1 70.98(19)
C7 C4 Ti1 123.7(2)
C13 C12 C11 117.3(3)
C13 C12 C16 120.1(3)
C11 C12 C16 122.6(3)
C23 C27 C26 109.6(3)
C23 C27 S3 138.7(3)
C26 C27 S3 111.6(3)
C23 C27 Ti2 70.8(2)
C26 C27 Ti2 73.5(2)
S3 C27 Ti2 124.37(16)
C7 C6 C17 129.2(3)
C7 C6 S4 114.0(3)
C17 C6 S4 116.9(3)
C25 C24 C23 109.8(3)
C25 C24 C41 126.0(3)
C23 C24 C41 124.1(3)
C25 C24 Ti2 73.71(18)
C23 C24 Ti2 72.34(18)
C41 C24 Ti2 117.8(2)
C12 C13 C8 121.3(3)
C12 C13 N1 123.5(3)
C8 C13 N1 115.2(3)
C2 C3 C4 106.8(3)
C2 C3 C20 126.3(3)
C4 C3 C20 126.7(3)
C2 C3 Ti1 71.6(2)
C4 C3 Ti1 74.02(19)
C20 C3 Ti1 123.5(2)
C6 C7 C4 111.2(3)
C6 C7 C18 125.9(3)
C4 C7 C18 122.9(3)
C29 C28 C39 129.5(3)
C29 C28 S3 113.8(3)
C39 C28 S3 116.7(3)
C24 C25 C26 106.7(3)
C24 C25 C42 126.4(3)
C26 C25 C42 126.7(3)
C24 C25 Ti2 71.23(19)
C26 C25 Ti2 74.02(19)
C42 C25 Ti2 123.8(2)
C12 C16 C15 110.1(3)
C27 C23 C24 105.9(3)
C27 C23 C30 128.5(3)
C24 C23 C30 124.3(3)
C27 C23 Ti2 74.4(2)
C24 C23 Ti2 71.95(19)
C30 C23 Ti2 108.8(2)
C27 C26 C25 107.9(3)
C27 C26 C29 112.4(3)
C25 C26 C29 139.6(3)
C27 C26 Ti2 72.1(2)
C25 C26 Ti2 71.14(19)
C29 C26 Ti2 123.6(2)
C5 C1 C2 105.7(3)
C5 C1 C8 127.3(3)
C2 C1 C8 125.6(3)
C5 C1 Ti1 73.80(19)
C2 C1 Ti1 72.19(19)
C8 C1 Ti1 108.7(2)
C4 C5 C1 109.9(3)
C4 C5 S4 111.6(3)
C1 C5 S4 138.5(3)
C4 C5 Ti1 73.69(18)
C1 C5 Ti1 71.16(18)
S4 C5 Ti1 121.44(18)
C3 C2 C1 109.9(3)
C3 C2 C19 125.8(3)
C1 C2 C19 124.3(3)
C3 C2 Ti1 73.19(19)
C1 C2 Ti1 72.36(19)
C19 C2 Ti1 121.2(2)
C8 C9 C10 119.9(4)
C11 C10 C9 119.7(3)
C33 C34 C35 118.1(4)
C33 C34 C38 123.2(4)
C35 C34 C38 118.7(4)
C28 C29 C26 111.6(3)
C28 C29 C40 126.1(3)
C26 C29 C40 122.3(3)
C33 C32 C31 120.4(4)
C31 C30 C35 120.6(3)
C31 C30 C23 124.7(3)
C35 C30 C23 114.7(3)
C9 C8 C13 119.7(3)
C9 C8 C1 125.1(3)
C13 C8 C1 115.2(3)
N1 C14 C15 112.7(3)
C32 C33 C34 122.1(4)
C14 C15 C16 109.3(3)
C32 C31 C30 118.9(4)
N2 C35 C34 124.8(4)
N2 C35 C30 115.3(3)
C34 C35 C30 119.9(4)
C37A C36 C37B 42.3(6)
C37A C36 N2 117.3(5)
C37B C36 N2 116.1(6)
C10 C11 C12 122.0(3)
C37B C38 C37A 41.1(6)
C37B C38 C34 111.3(5)
C37A C38 C34 111.7(5)
C37B C37A C36 70.5(8)
C37B C37A C38 66.6(8)
C36 C37A C38 114.0(7)
C37A C37B C38 72.3(8)
C37A C37B C36 67.3(8)
C38 C37B C36 115.5(7)

loop_
_geom_bond_atom_site_label_1
_geom_bond_atom_site_label_2
_geom_bond_distance
Ti1 N1 1.936(3)
Ti1 C22 2.091(4)
Ti1 C21 2.107(3)
Ti1 C2 2.343(4)
Ti1 C1 2.346(3)
Ti1 C3 2.364(3)
Ti1 C5 2.380(3)
Ti1 C4 2.404(3)
Ti2 N2 1.934(3)
Ti2 C43 2.079(4)
Ti2 C44 2.102(4)
Ti2 C24 2.337(3)
Ti2 C23 2.342(3)
Ti2 C25 2.369(3)
Ti2 C27 2.389(3)
Ti2 C26 2.406(4)
S3 C27 1.737(3)
S3 C28 1.769(4)
S4 C5 1.729(4)
S4 C6 1.769(4)
N1 C13 1.410(4)
N1 C14 1.474(4)
N2 C35 1.401(5)
N2 C36 1.475(5)
C4 C5 1.418(5)
C4 C3 1.434(5)
C4 C7 1.448(5)
C12 C13 1.400(5)
C12 C11 1.404(5)
C12 C16 1.497(5)
C27 C23 1.414(5)
C27 C26 1.418(5)
C6 C7 1.353(5)
C6 C17 1.497(5)
C24 C25 1.417(5)
C24 C23 1.434(5)
C24 C41 1.498(5)
C13 C8 1.401(5)
C3 C2 1.424(5)
C3 C20 1.513(5)
C7 C18 1.503(5)
C28 C29 1.353(5)
C28 C39 1.499(5)
C25 C26 1.430(5)
C25 C42 1.499(5)
C16 C15 1.524(5)
C23 C30 1.484(5)
C26 C29 1.452(5)
C1 C5 1.423(5)
C1 C2 1.428(5)
C1 C8 1.479(5)
C19 C2 1.512(5)
C40 C29 1.505(5)
C9 C8 1.390(5)
C9 C10 1.395(5)
C10 C11 1.381(6)
C34 C33 1.387(6)
C34 C35 1.403(5)
C34 C38 1.523(7)
C32 C33 1.376(7)
C32 C31 1.388(6)
C30 C31 1.396(5)
C30 C35 1.406(5)
C14 C15 1.521(5)
C36 C37A 1.433(10)
C36 C37B 1.464(10)
C38 C37B 1.460(11)
C38 C37A 1.515(12)
C37A C37B 1.045(14)
